data_4132444
loop_
_publ_author_name
'Zhou, Min'
'Ni, Chuanfa'
'Zeng, Yuwen'
'Hu, Jinbo'

_publ_section_title
;
 Trifluoromethyl Benzoate: A Versatile Trifluoromethoxylation Reagent.
;
_journal_issue 22
_journal_name_full 'Journal of the American Chemical Society'
_journal_page_first 6801
_journal_page_last 6805
_journal_paper_doi 10.1021/jacs.8b04000
_journal_volume 140
_journal_year 2018
_chemical_absolute_configuration ad
_chemical_formula_sum 'C15 H19 F3 O10'
_chemical_formula_weight 416.30
_space_group_crystal_system monoclinic
_space_group_IT_number 5
_space_group_name_Hall 'C 2y'
_space_group_name_H-M_alt 'C 1 2 1'
_atom_sites_solution_hydrogens mixed
_audit_creation_method SHELXL-2013
_cell_angle_alpha 90
_cell_angle_beta 98.902(2)
_cell_angle_gamma 90
_cell_formula_units_Z 4
_cell_length_a 18.8290(8)
_cell_length_b 5.8347(3)
_cell_length_c 18.4856(8)
_cell_measurement_reflns_used 9900
_cell_measurement_temperature 296(2)
_cell_measurement_theta_max 137.457
_cell_measurement_theta_min 4.839
_cell_volume 2006.39(16)
_computing_cell_refinement 'Bruker SAINT'
_computing_data_collection 'Bruker APEX2'
_computing_data_reduction 'Bruker SAINT'
_computing_molecular_graphics 'Bruker SHELXTL'
_computing_publication_material 'Bruker SHELXTL'
_computing_structure_refinement 'SHELXL-2013 (Sheldrick, 2013)'
_computing_structure_solution 'SHELXS-97 (Sheldrick 2008)'
_diffrn_ambient_temperature 296(2)
_diffrn_measured_fraction_theta_full 0.980
_diffrn_measured_fraction_theta_max 0.992
_diffrn_measurement_device_type 'Bruker APEX-II CCD'
_diffrn_measurement_method '\f and \w scans'
_diffrn_radiation_type CuK\a
_diffrn_radiation_wavelength 1.54178
_diffrn_reflns_av_R_equivalents 0.0578
_diffrn_reflns_av_unetI/netI 0.0388
_diffrn_reflns_Laue_measured_fraction_full 0.980
_diffrn_reflns_Laue_measured_fraction_max 0.992
_diffrn_reflns_limit_h_max 21
_diffrn_reflns_limit_h_min -22
_diffrn_reflns_limit_k_max 6
_diffrn_reflns_limit_k_min -6
_diffrn_reflns_limit_l_max 21
_diffrn_reflns_limit_l_min -22
_diffrn_reflns_number 23811
_diffrn_reflns_point_group_measured_fraction_full 0.968
_diffrn_reflns_point_group_measured_fraction_max 0.980
_diffrn_reflns_theta_full 67.679
_diffrn_reflns_theta_max 66.997
_diffrn_reflns_theta_min 4.754
_exptl_absorpt_coefficient_mu 1.175
_exptl_absorpt_correction_T_max 0.7533
_exptl_absorpt_correction_T_min 0.4188
_exptl_absorpt_correction_type multi-scan
_exptl_absorpt_process_details sadabs
_exptl_crystal_colour colorless
_exptl_crystal_density_diffrn 1.378
_exptl_crystal_description prismatic
_exptl_crystal_F_000 864
_exptl_crystal_size_max 0.190
_exptl_crystal_size_mid 0.150
_exptl_crystal_size_min 0.120
_refine_diff_density_max 0.516
_refine_diff_density_min -0.218
_refine_diff_density_rms 0.047
_refine_ls_abs_structure_details
; 
 Flack x determined using 1177 quotients [(I+)-(I-)]/[(I+)+(I-)] 
 (Parsons and Flack (2004), Acta Cryst. A60, s61). 
;
_refine_ls_abs_structure_Flack 0.09(10)
_refine_ls_extinction_coef 0.009(2)
_refine_ls_extinction_expression Fc^*^=kFc[1+0.001xFc^2^\l^3^/sin(2\q)]^-1/4^
_refine_ls_extinction_method SHELXL
_refine_ls_goodness_of_fit_ref 1.069
_refine_ls_hydrogen_treatment mixed
_refine_ls_matrix_type full
_refine_ls_number_parameters 307
_refine_ls_number_reflns 3507
_refine_ls_number_restraints 69
_refine_ls_restrained_S_all 1.111
_refine_ls_R_factor_all 0.0779
_refine_ls_R_factor_gt 0.0715
_refine_ls_shift/su_max 0.010
_refine_ls_shift/su_mean 0.001
_refine_ls_structure_factor_coef Fsqd
_refine_ls_weighting_details 'w=1/[\s^2^(Fo^2^)+(0.1650P)^2^+0.3979P] where P=(Fo^2^+2Fc^2^)/3'
_refine_ls_weighting_scheme calc
_refine_ls_wR_factor_gt 0.2193
_refine_ls_wR_factor_ref 0.2338
_reflns_Friedel_coverage 0.783
_reflns_Friedel_fraction_full 0.954
_reflns_Friedel_fraction_max 0.966
_reflns_number_gt 3019
_reflns_number_total 3507
_reflns_threshold_expression 'I > 2\s(I)'
_cod_data_source_file ja8b04000_si_004.cif
_cod_data_source_block cu_d8v18207_0m
_cod_original_sg_symbol_H-M 'C 2'
_cod_database_code 4132444
_shelx_space_group_comment
; 
The symmetry employed for this shelxl refinement is uniquely defined 
by the following loop, which should always be used as a source of 
symmetry information in preference to the above space-group names. 
They are only intended as comments. 
;
_shelx_estimated_absorpt_t_min 0.808
_shelx_estimated_absorpt_t_max 0.872
_shelxl_version_number 2013-4

loop_
_space_group_symop_operation_xyz
'x, y, z'
'-x, y, -z'
'x+1/2, y+1/2, z'
'-x+1/2, y+1/2, -z'

loop_
_atom_site_label
_atom_site_type_symbol
_atom_site_fract_x
_atom_site_fract_y
_atom_site_fract_z
_atom_site_U_iso_or_equiv
_atom_site_adp_type
_atom_site_occupancy
_atom_site_site_symmetry_order
_atom_site_calc_flag
_atom_site_refinement_flags_posn
_atom_site_refinement_flags_adp
_atom_site_refinement_flags_occupancy
_atom_site_disorder_assembly
_atom_site_disorder_group
O1 O 0.29190(18) 0.5383(9) 0.7764(2) 0.0958(12) Uani 1 1 d . . . . .
O2 O 0.2081(3) 0.9268(11) 0.7079(3) 0.1210(17) Uani 1 1 d . . . . .
O3 O 0.1289(3) 0.7077(12) 0.7545(4) 0.1304(18) Uani 1 1 d . . . . .
O4 O 0.35517(18) 0.5982(7) 0.60203(18) 0.0835(9) Uani 1 1 d . . . . .
O5 O 0.3184(4) 0.3133(11) 0.5265(3) 0.1301(19) Uani 1 1 d . . . . .
O6 O 0.44021(18) 0.2106(6) 0.6756(2) 0.0842(10) Uani 1 1 d . . . . .
O7 O 0.5165(3) 0.4419(10) 0.6290(3) 0.1195(17) Uani 1 1 d . . . . .
O8 O 0.46723(18) 0.2861(7) 0.8316(2) 0.0838(10) Uani 1 1 d . . . . .
O9 O 0.4626(4) -0.0962(11) 0.8204(5) 0.146(2) Uani 1 1 d . . . . .
C1 C 0.3030(3) 0.6466(11) 0.7095(3) 0.0860(14) Uani 1 1 d . . . . .
H1 H 0.3334 0.7824 0.7205 0.103 Uiso 1 1 calc R U . . .
C2 C 0.3399(3) 0.4768(10) 0.6655(3) 0.0786(12) Uani 1 1 d . . . . .
H2 H 0.3087 0.3449 0.6512 0.094 Uiso 1 1 calc R U . . .
C3 C 0.4106(2) 0.3999(9) 0.7109(3) 0.0747(11) Uani 1 1 d . . . . .
H3 H 0.4448 0.5276 0.7168 0.090 Uiso 1 1 calc R U . . .
C4 C 0.3989(2) 0.3125(9) 0.7852(3) 0.0771(12) Uani 1 1 d . . . . .
H4 H 0.3733 0.1657 0.7801 0.092 Uiso 1 1 calc R U . . .
C5 C 0.3568(3) 0.4857(11) 0.8221(3) 0.0808(12) Uani 1 1 d . . . . .
C7 C 0.2292(3) 0.7183(15) 0.6705(4) 0.113(2) Uani 1 1 d . . . . .
H7A H 0.2312 0.7508 0.6194 0.136 Uiso 1 1 calc R U . . .
H7B H 0.1946 0.5966 0.6731 0.136 Uiso 1 1 calc R U . . .
C8 C 0.1601(4) 0.8853(19) 0.7488(4) 0.117(2) Uani 1 1 d . . . . .
C9 C 0.1449(4) 1.0995(16) 0.7885(6) 0.126(3) Uani 1 1 d . . . . .
H9A H 0.1023 1.0783 0.8103 0.189 Uiso 1 1 calc R U . . .
H9B H 0.1379 1.2250 0.7545 0.189 Uiso 1 1 calc R U . . .
H9C H 0.1848 1.1324 0.8260 0.189 Uiso 1 1 calc R U . . .
C10 C 0.3414(3) 0.4976(12) 0.5366(3) 0.0911(15) Uani 1 1 d . . . . .
C11 C 0.3609(4) 0.6549(15) 0.4785(3) 0.108(2) Uani 1 1 d . . . . .
H11A H 0.4108 0.6357 0.4746 0.162 Uiso 1 1 calc R U . . .
H11B H 0.3523 0.8108 0.4914 0.162 Uiso 1 1 calc R U . . .
H11C H 0.3321 0.6189 0.4324 0.162 Uiso 1 1 calc R U . . .
C12 C 0.4941(3) 0.2533(12) 0.6367(3) 0.0891(15) Uani 1 1 d . . . . .
C13 C 0.5197(4) 0.0362(17) 0.6080(5) 0.128(3) Uani 1 1 d . . . . .
H13A H 0.5477 0.0697 0.5701 0.192 Uiso 1 1 calc R U . . .
H13B H 0.4792 -0.0566 0.5884 0.192 Uiso 1 1 calc R U . . .
H13C H 0.5489 -0.0450 0.6469 0.192 Uiso 1 1 calc R U . . .
C14 C 0.4924(3) 0.0708(12) 0.8474(4) 0.0992(17) Uani 1 1 d . . . . .
C15 C 0.5596(4) 0.0762(19) 0.9011(5) 0.130(3) Uani 1 1 d . . . . .
H15A H 0.5772 -0.0772 0.9102 0.195 Uiso 1 1 calc R U . . .
H15B H 0.5501 0.1434 0.9460 0.195 Uiso 1 1 calc R U . . .
H15C H 0.5951 0.1658 0.8817 0.195 Uiso 1 1 calc R U . . .
F1 F 0.2503(9) 0.564(5) 0.9164(8) 0.221(8) Uani 0.5 1 d D U P A 1
F2 F 0.3699(15) 0.634(6) 0.9648(14) 0.218(11) Uani 0.5 1 d D U P A 1
F3 F 0.3019(17) 0.348(5) 0.9843(14) 0.212(13) Uani 0.5 1 d D U P A 1
C6 C 0.3148(9) 0.505(4) 0.9359(9) 0.112(5) Uani 0.5 1 d D U P A 1
O10 O 0.3322(19) 0.349(5) 0.885(2) 0.097(7) Uani 0.4 1 d D U P A 1
F1' F 0.3054(11) 0.724(2) 0.9247(7) 0.154(5) Uani 0.5 1 d D U P A 2
F2' F 0.4094(11) 0.551(5) 0.9730(12) 0.196(8) Uani 0.5 1 d D U P A 2
F3' F 0.3196(14) 0.447(4) 0.9982(9) 0.171(7) Uani 0.5 1 d D U P A 2
C6' C 0.3415(12) 0.544(4) 0.9411(13) 0.138(9) Uani 0.5 1 d D U P A 2
O10' O 0.3429(12) 0.402(3) 0.8854(12) 0.097(4) Uani 0.6 1 d D U P A 2
H5 H 0.394(3) 0.626(12) 0.838(3) 0.087(16) Uiso 1 1 d . . . . .

loop_
_atom_site_aniso_label
_atom_site_aniso_U_11
_atom_site_aniso_U_22
_atom_site_aniso_U_33
_atom_site_aniso_U_23
_atom_site_aniso_U_13
_atom_site_aniso_U_12
O1 0.0672(17) 0.134(3) 0.087(2) -0.010(2) 0.0146(14) 0.0093(19)
O2 0.105(3) 0.144(4) 0.114(3) 0.004(3) 0.018(2) 0.032(3)
O3 0.115(3) 0.124(4) 0.157(5) -0.007(3) 0.036(3) 0.005(3)
O4 0.0795(18) 0.088(2) 0.0828(19) -0.0036(16) 0.0119(14) -0.0007(16)
O5 0.174(5) 0.123(4) 0.097(3) -0.023(3) 0.033(3) -0.048(4)
O6 0.0728(18) 0.079(2) 0.103(2) -0.0102(16) 0.0221(16) 0.0009(15)
O7 0.104(3) 0.118(4) 0.150(4) 0.018(3) 0.063(3) 0.007(3)
O8 0.0700(18) 0.085(2) 0.095(2) 0.0006(17) 0.0078(15) 0.0028(15)
O9 0.136(4) 0.090(3) 0.204(6) 0.010(4) -0.001(4) -0.003(3)
C1 0.078(3) 0.103(4) 0.077(3) -0.007(2) 0.012(2) 0.017(2)
C2 0.069(2) 0.086(3) 0.082(3) -0.009(2) 0.015(2) -0.001(2)
C3 0.064(2) 0.075(3) 0.088(3) -0.012(2) 0.0181(19) -0.0031(19)
C4 0.059(2) 0.083(3) 0.090(3) -0.001(2) 0.0108(19) -0.0031(19)
C5 0.068(2) 0.101(3) 0.075(3) -0.003(2) 0.0170(19) 0.002(2)
C7 0.091(3) 0.151(6) 0.094(3) -0.020(4) 0.005(3) 0.044(4)
C8 0.095(4) 0.145(7) 0.111(5) 0.013(5) 0.013(4) 0.008(5)
C9 0.116(5) 0.106(5) 0.168(7) -0.024(5) 0.058(5) 0.009(4)
C10 0.078(3) 0.108(4) 0.087(3) -0.013(3) 0.011(2) -0.009(3)
C11 0.106(4) 0.128(5) 0.091(4) -0.002(3) 0.020(3) -0.007(4)
C12 0.067(3) 0.112(5) 0.091(3) -0.006(3) 0.021(2) 0.010(3)
C13 0.096(4) 0.149(7) 0.141(6) -0.057(5) 0.024(4) 0.020(4)
C14 0.094(3) 0.087(4) 0.117(4) 0.017(3) 0.017(3) 0.009(3)
C15 0.104(4) 0.143(6) 0.137(6) 0.029(5) 0.000(4) 0.018(5)
F1 0.169(10) 0.33(2) 0.164(10) -0.048(13) 0.030(8) 0.095(14)
F2 0.25(2) 0.26(2) 0.167(15) -0.105(15) 0.082(16) -0.055(18)
F3 0.221(17) 0.28(2) 0.158(16) 0.011(14) 0.098(14) -0.054(16)
C6 0.112(9) 0.162(12) 0.072(7) -0.001(7) 0.045(6) -0.014(9)
O10 0.082(8) 0.108(13) 0.109(10) 0.017(8) 0.040(6) -0.019(8)
F1' 0.222(13) 0.135(8) 0.118(7) -0.007(6) 0.069(8) 0.064(9)
F2' 0.198(14) 0.247(19) 0.139(9) -0.021(12) 0.012(10) 0.008(14)
F3' 0.209(16) 0.224(16) 0.090(6) 0.013(9) 0.052(8) 0.021(14)
C6' 0.145(14) 0.154(14) 0.123(13) -0.006(10) 0.049(11) -0.026(11)
O10' 0.095(9) 0.106(8) 0.095(6) 0.011(6) 0.030(5) -0.004(7)

loop_
_atom_type_symbol
_atom_type_description
_atom_type_scat_dispersion_real
_atom_type_scat_dispersion_imag
_atom_type_scat_source
C C 0.0181 0.0091 'International Tables Vol C Tables 4.2.6.8 and 6.1.1.4'
H H 0.0000 0.0000 'International Tables Vol C Tables 4.2.6.8 and 6.1.1.4'
O O 0.0492 0.0322 'International Tables Vol C Tables 4.2.6.8 and 6.1.1.4'
F F 0.0727 0.0534 'International Tables Vol C Tables 4.2.6.8 and 6.1.1.4'

loop_
_geom_angle_atom_site_label_1
_geom_angle_atom_site_label_2
_geom_angle_atom_site_label_3
_geom_angle
C5 O1 C1 112.7(4)
C8 O2 C7 112.5(8)
C10 O4 C2 119.2(5)
C12 O6 C3 118.3(4)
C14 O8 C4 118.5(4)
O1 C1 C2 108.3(4)
O1 C1 C7 106.6(5)
C2 C1 C7 112.7(4)
O1 C1 H1 109.7
C2 C1 H1 109.7
C7 C1 H1 109.7
O4 C2 C1 106.4(4)
O4 C2 C3 109.1(4)
C1 C2 C3 109.3(4)
O4 C2 H2 110.7
C1 C2 H2 110.7
C3 C2 H2 110.7
O6 C3 C4 105.9(4)
O6 C3 C2 110.0(4)
C4 C3 C2 111.2(3)
O6 C3 H3 109.9
C4 C3 H3 109.9
C2 C3 H3 109.9
O8 C4 C5 106.6(4)
O8 C4 C3 109.5(4)
C5 C4 C3 110.1(4)
O8 C4 H4 110.2
C5 C4 H4 110.2
C3 C4 H4 110.2
O10' C5 O1 109.7(11)
O10' C5 C4 109.9(10)
O1 C5 C4 110.0(4)
O1 C5 O10 103.5(15)
C4 C5 O10 103.7(12)
O10' C5 H5 104(3)
O1 C5 H5 117(3)
C4 C5 H5 105(3)
O10 C5 H5 116(3)
O2 C7 C1 107.2(5)
O2 C7 H7A 110.3
C1 C7 H7A 110.3
O2 C7 H7B 110.3
C1 C7 H7B 110.3
H7A C7 H7B 108.5
O3 C8 O2 127.6(9)
O3 C8 C9 122.8(7)
O2 C8 C9 109.6(9)
C8 C9 H9A 109.5
C8 C9 H9B 109.5
H9A C9 H9B 109.5
C8 C9 H9C 109.5
H9A C9 H9C 109.5
H9B C9 H9C 109.5
O5 C10 O4 124.7(6)
O5 C10 C11 125.1(6)
O4 C10 C11 110.2(6)
C10 C11 H11A 109.5
C10 C11 H11B 109.5
H11A C11 H11B 109.5
C10 C11 H11C 109.5
H11A C11 H11C 109.5
H11B C11 H11C 109.5
O7 C12 O6 122.7(5)
O7 C12 C13 127.1(6)
O6 C12 C13 110.1(7)
C12 C13 H13A 109.5
C12 C13 H13B 109.5
H13A C13 H13B 109.5
C12 C13 H13C 109.5
H13A C13 H13C 109.5
H13B C13 H13C 109.5
O9 C14 O8 122.5(6)
O9 C14 C15 126.5(7)
O8 C14 C15 111.0(7)
C14 C15 H15A 109.5
C14 C15 H15B 109.5
H15A C15 H15B 109.5
C14 C15 H15C 109.5
H15A C15 H15C 109.5
H15B C15 H15C 109.5
F1 C6 F2 128(3)
F1 C6 F3 96(2)
F2 C6 F3 110(2)
F1 C6 O10 108(2)
F2 C6 O10 113(2)
F3 C6 O10 95(2)
C6 O10 C5 108(2)
F1' C6' F3' 109(2)
F1' C6' O10' 114(2)
F3' C6' O10' 114(2)
F1' C6' F2' 122(2)
F3' C6' F2' 93(2)
O10' C6' F2' 104(2)
C6' O10' C5 119.1(18)

loop_
_geom_bond_atom_site_label_1
_geom_bond_atom_site_label_2
_geom_bond_distance
O1 C5 1.408(6)
O1 C1 1.432(7)
O2 C8 1.288(10)
O2 C7 1.483(9)
O3 C8 1.204(11)
O4 C10 1.332(7)
O4 C2 1.437(6)
O5 C10 1.163(9)
O6 C12 1.355(7)
O6 C3 1.439(6)
O7 C12 1.195(9)
O8 C14 1.359(8)
O8 C4 1.439(6)
O9 C14 1.195(10)
C1 C2 1.517(7)
C1 C7 1.521(7)
C1 H1 0.9800
C2 C3 1.526(7)
C2 H2 0.9800
C3 C4 1.513(7)
C3 H3 0.9800
C4 C5 1.510(7)
C4 H4 0.9800
C5 O10' 1.33(2)
C5 O10 1.54(3)
C5 H5 1.08(7)
C7 H7A 0.9700
C7 H7B 0.9700
C8 C9 1.500(13)
C9 H9A 0.9600
C9 H9B 0.9600
C9 H9C 0.9600
C10 C11 1.501(9)
C11 H11A 0.9600
C11 H11B 0.9600
C11 H11C 0.9600
C12 C13 1.483(10)
C13 H13A 0.9600
C13 H13B 0.9600
C13 H13C 0.9600
C14 C15 1.482(10)
C15 H15A 0.9600
C15 H15B 0.9600
C15 H15C 0.9600
F1 C6 1.260(19)
F2 C6 1.33(2)
F3 C6 1.33(2)
C6 O10 1.38(2)
F1' C6' 1.26(2)
F2' C6' 1.32(2)
F3' C6' 1.32(2)
C6' O10' 1.32(2)

loop_
_geom_hbond_atom_site_label_D
_geom_hbond_atom_site_label_H
_geom_hbond_atom_site_label_A
_geom_hbond_distance_DH
_geom_hbond_distance_HA
_geom_hbond_distance_DA
_geom_hbond_angle_DHA
_geom_hbond_site_symmetry_A
C15 H15C O3 0.96 2.54 3.275(12) 133.3 3_545
C5 H5 O9 1.08(7) 2.13(7) 3.152(9) 156(5) 1_565

loop_
_geom_torsion_atom_site_label_1
_geom_torsion_atom_site_label_2
_geom_torsion_atom_site_label_3
_geom_torsion_atom_site_label_4
_geom_torsion
C5 O1 C1 C2 65.0(6)
C5 O1 C1 C7 -173.4(5)
C10 O4 C2 C1 -135.3(5)
C10 O4 C2 C3 106.9(5)
O1 C1 C2 O4 -175.4(4)
C7 C1 C2 O4 66.8(6)
O1 C1 C2 C3 -57.8(5)
C7 C1 C2 C3 -175.6(6)
C12 O6 C3 C4 -139.1(4)
C12 O6 C3 C2 100.6(5)
O4 C2 C3 O6 -74.0(5)
C1 C2 C3 O6 170.1(4)
O4 C2 C3 C4 169.0(4)
C1 C2 C3 C4 53.0(6)
C14 O8 C4 C5 133.1(5)
C14 O8 C4 C3 -107.7(5)
O6 C3 C4 O8 72.2(5)
C2 C3 C4 O8 -168.3(4)
O6 C3 C4 C5 -170.9(4)
C2 C3 C4 C5 -51.3(5)
C1 O1 C5 O10' 175.2(10)
C1 O1 C5 C4 -63.8(6)
C1 O1 C5 O10 -174.1(11)
O8 C4 C5 O10' -65.0(11)
C3 C4 C5 O10' 176.2(11)
O8 C4 C5 O1 174.1(4)
C3 C4 C5 O1 55.3(5)
O8 C4 C5 O10 -75.8(15)
C3 C4 C5 O10 165.5(14)
C8 O2 C7 C1 -105.1(7)
O1 C1 C7 O2 76.7(7)
C2 C1 C7 O2 -164.5(5)
C7 O2 C8 O3 -6.0(11)
C7 O2 C8 C9 176.3(6)
C2 O4 C10 O5 -1.3(9)
C2 O4 C10 C11 179.7(5)
C3 O6 C12 O7 -2.1(8)
C3 O6 C12 C13 177.1(5)
C4 O8 C14 O9 5.3(10)
C4 O8 C14 C15 -174.6(5)
F1 C6 O10 C5 86(3)
F2 C6 O10 C5 -62(3)
F3 C6 O10 C5 -176(2)
O10' C5 O10 C6 38(9)
O1 C5 O10 C6 -85(2)
C4 C5 O10 C6 160(2)
F1' C6' O10' C5 47(3)
F3' C6' O10' C5 173(2)
F2' C6' O10' C5 -87(3)
O1 C5 O10' C6' -93(2)
C4 C5 O10' C6' 145.6(18)
O10 C5 O10' C6' -154(13)
